data_9007983
loop_
_publ_author_name
'Zid, M. F.'
'Driss, A.'
'Jouini, T.'

_publ_section_title
;
 (Na0.38,Ca0.31)MgFe2P3O12
;
_journal_name_full 'Acta Crystallographica, Section E'
_journal_page_first i46
_journal_page_last i48
_journal_paper_doi 10.1107/S1600536805006756
_journal_volume 61
_journal_year 2005
_chemical_formula_structural (Na0.38,Ca0.31)MgFe2P3O12
_chemical_formula_sum 'Ca0.312 Fe2 Mg Na0.376 O12 P3'
_space_group_IT_number 15
_symmetry_space_group_name_Hall '-C 2yc'
_symmetry_space_group_name_H-M 'C 1 2/c 1'
_cell_angle_alpha 90
_cell_angle_beta 113.840
_cell_angle_gamma 90
_cell_length_a 11.852
_cell_length_b 12.4580
_cell_length_c 6.3861
_cell_formula_units_Z 4
_cell_volume 862.470
_database_code_amcsd 0010441
_exptl_crystal_density_diffrn 3.404
_cod_original_formula_sum 'Na.376 Ca.312 Mg Fe2 P3 O12'
_cod_database_code 9007983
_amcsd_formula_title (Na0.38,Ca0.31)MgFe2P3O12

loop_
_space_group_symop_operation_xyz
x,y,z
1/2+x,1/2+y,z
x,-y,1/2+z
1/2+x,1/2-y,1/2+z
-x,y,1/2-z
1/2-x,1/2+y,1/2-z
-x,-y,-z
1/2-x,1/2-y,-z

loop_
_atom_site_aniso_label
_atom_site_aniso_U_11
_atom_site_aniso_U_22
_atom_site_aniso_U_33
_atom_site_aniso_U_12
_atom_site_aniso_U_13
_atom_site_aniso_U_23
Na 0.01000 0.04100 0.02000 0.00000 -0.00100 0.00000
Ca 0.02700 0.01200 0.02500 0.00300 -0.00700 0.00050
Mg 0.01010 0.01200 0.01150 0.00000 0.00610 0.00000
Fe 0.01040 0.00860 0.00860 0.00040 0.00430 0.00090
P1 0.00740 0.00380 0.00390 0.00000 0.00280 -0.00020
P2 0.00440 0.00580 0.00270 0.00000 0.00100 0.00000
O1 0.01300 0.00600 0.00400 0.00200 0.00320 0.00120
O2 0.00900 0.01400 0.01500 -0.00130 0.00600 0.00130
O3 0.01000 0.00800 0.00400 -0.00020 0.00290 -0.00050
O4 0.01600 0.00400 0.01200 -0.00020 0.00690 -0.00140
O5 0.00600 0.00900 0.01300 -0.00110 0.00230 0.00320
O6 0.00700 0.01000 0.00500 0.00000 0.00090 0.00280

loop_
_atom_site_label
_atom_site_fract_x
_atom_site_fract_y
_atom_site_fract_z
_atom_site_occupancy
_atom_site_U_iso_or_equiv
Na 0.00000 0.99680 0.25000 0.37600 0.02600
Ca 0.50000 0.00000 0.50000 0.31200 0.02700
Mg 0.50000 0.76440 0.25000 1.00000 0.01070
Fe 0.78242 0.84605 0.86970 1.00000 91.00000
P1 0.74054 0.60906 0.62950 1.00000 0.00490
P2 0.50000 0.78720 0.75000 1.00000 0.00440
O1 0.83220 0.83500 0.60450 1.00000 0.00790
O2 0.37690 0.89770 0.18090 1.00000 0.01230
O3 0.77630 0.82170 0.18200 1.00000 0.00700
O4 0.81740 0.99800 0.87910 1.00000 0.01020
O5 0.60130 0.86350 0.74620 1.00000 0.00960
O6 0.95610 0.78340 0.03230 1.00000 0.00790

loop_
_cod_related_entry_id
_cod_related_entry_database
_cod_related_entry_code
1 AMCSD 0010441
